data_4038311
loop_
_publ_author_name
'Rottsch\"afer, Dennis'
'Neumann, Beate'
'Stammler, Hans-Georg'
'Andrada, Diego Marcelo'
'Ghadwal, Rajendra S.'

_publ_section_title
;
 Isolation of Elusive Electrophilic Phosphinidene Complexes with \p-Donor
 N-Heterocyclic Vinyl Substituents.
;
_journal_name_full 'The Journal of organic chemistry'
_journal_paper_doi 10.1021/acs.joc.0c00176
_journal_year 2020
_chemical_formula_moiety 'C38 H41 Fe N2 O4 P, C6 H6'
_chemical_formula_sum 'C44 H47 Fe N2 O4 P'
_chemical_formula_weight 754.65
_space_group_crystal_system monoclinic
_space_group_IT_number 14
_space_group_name_Hall '-P 2yn'
_space_group_name_H-M_alt 'P 1 21/n 1'
_atom_sites_solution_hydrogens geom
_atom_sites_solution_primary dual
_audit_creation_date 2018-04-24
_audit_creation_method
;
Olex2 1.2
(compiled 2018.04.18 svn.r3501 for OlexSys, GUI svn.r5488)
;
_cell_angle_alpha 90
_cell_angle_beta 92.4210(10)
_cell_angle_gamma 90
_cell_formula_units_Z 4
_cell_length_a 10.75930(10)
_cell_length_b 19.6270(3)
_cell_length_c 18.6896(2)
_cell_measurement_reflns_used 39086
_cell_measurement_temperature 100.00(10)
_cell_measurement_theta_max 31.9840
_cell_measurement_theta_min 2.1550
_cell_volume 3943.21(8)
_computing_cell_refinement 'CrysAlisPro 1.171.39.45i (Rigaku OD, 2018)'
_computing_data_collection 'CrysAlisPro 1.171.39.45i (Rigaku OD, 2018)'
_computing_data_reduction 'CrysAlisPro 1.171.39.45i (Rigaku OD, 2018)'
_computing_molecular_graphics 'Olex2 (Dolomanov et al., 2009)'
_computing_publication_material 'Olex2 (Dolomanov et al., 2009)'
_computing_structure_refinement 'ShelXL (Sheldrick, 2015)'
_computing_structure_solution 'ShelXT (Sheldrick, 2015)'
_diffrn_ambient_environment N~2~
_diffrn_ambient_temperature 100.00(10)
_diffrn_detector 'CCD plate'
_diffrn_detector_area_resol_mean 8.0951
_diffrn_detector_type Eos
_diffrn_measured_fraction_theta_full 0.999
_diffrn_measured_fraction_theta_max 0.999
_diffrn_measurement_details
;
List of Runs (angles in degrees, time in seconds):

  # Type    Start    End  Width  t~exp~   \w     \q     \k     \f   Frames
--------------------------------------------------------------------------
  1  \w    -46.00  96.00   1.00   28.00    --   24.94   0.00  60.00  142
  2  \w     -4.00  94.00   1.00   28.00    --   24.94  77.00 150.00   98
  3  \w      3.00  96.00   1.00   28.00    --   24.94  38.00 120.00   93
  4  \w      6.00  93.00   1.00   28.00    --   24.94  57.00 -90.00   87
  5  \w      8.00  85.00   1.00   28.00    --   24.94-134.00-105.17   77
  6  \w     -4.00  94.00   1.00   28.00    --   24.94  77.00   0.00   98
  7  \w     35.00  99.00   1.00   28.00    --   24.94 178.00   0.00   64
  8  \w    -47.00  63.00   1.00   28.00    --   24.94 -19.00 -60.00  110
  9  \w    -20.00  65.00   1.00   28.00    --   24.94 -99.00 120.00   85
 10  \w      2.00  80.00   1.00   28.00    --   24.94-125.00  21.14   78
 11  \w    -42.00 -17.00   1.00   28.00    --  -23.50  57.00-150.00   25
;
_diffrn_measurement_device 'four-circle diffractometer'
_diffrn_measurement_device_type 'SuperNova, Single source at offset/far, Eos'
_diffrn_measurement_method '\w scans'
_diffrn_orient_matrix_type 'CrysAlisPro convention (1999,Acta A55,543-557)'
_diffrn_orient_matrix_UB_11 0.0369302000
_diffrn_orient_matrix_UB_12 -0.0120193000
_diffrn_orient_matrix_UB_13 -0.0279153000
_diffrn_orient_matrix_UB_21 0.0525017000
_diffrn_orient_matrix_UB_22 -0.0014573000
_diffrn_orient_matrix_UB_23 0.0241980000
_diffrn_orient_matrix_UB_31 -0.0153114000
_diffrn_orient_matrix_UB_32 -0.0340493000
_diffrn_orient_matrix_UB_33 0.0088215000
_diffrn_radiation_monochromator mirror
_diffrn_radiation_probe x-ray
_diffrn_radiation_type MoK\a
_diffrn_radiation_wavelength 0.71073
_diffrn_reflns_av_R_equivalents 0.0298
_diffrn_reflns_av_unetI/netI 0.0171
_diffrn_reflns_Laue_measured_fraction_full 0.999
_diffrn_reflns_Laue_measured_fraction_max 0.999
_diffrn_reflns_limit_h_max 15
_diffrn_reflns_limit_h_min -15
_diffrn_reflns_limit_k_max 27
_diffrn_reflns_limit_k_min -27
_diffrn_reflns_limit_l_max 26
_diffrn_reflns_limit_l_min -26
_diffrn_reflns_number 91532
_diffrn_reflns_point_group_measured_fraction_full 0.999
_diffrn_reflns_point_group_measured_fraction_max 0.999
_diffrn_reflns_theta_full 25.242
_diffrn_reflns_theta_max 30.079
_diffrn_reflns_theta_min 1.505
_diffrn_source 'micro-focus sealed X-ray tube'
_diffrn_source_type 'SuperNova (Mo) X-ray Source'
_exptl_absorpt_coefficient_mu 0.467
_exptl_absorpt_correction_T_max 1.000
_exptl_absorpt_correction_T_min 0.371
_exptl_absorpt_correction_type gaussian
_exptl_absorpt_process_details
;
CrysAlisPro 1.171.39.45i (Rigaku Oxford Diffraction, 2018)
Numerical absorption correction based on gaussian integration over
			a multifaceted crystal model
Empirical absorption correction using spherical harmonics,
 implemented in SCALE3 ABSPACK scaling algorithm.
;
_exptl_crystal_colour 'clear red'
_exptl_crystal_colour_lustre clear
_exptl_crystal_colour_primary red
_exptl_crystal_density_diffrn 1.271
_exptl_crystal_description plate
_exptl_crystal_F_000 1592
_exptl_crystal_size_max 0.41
_exptl_crystal_size_mid 0.316
_exptl_crystal_size_min 0.066
_refine_diff_density_max 0.405
_refine_diff_density_min -0.275
_refine_diff_density_rms 0.051
_refine_ls_extinction_method none
_refine_ls_goodness_of_fit_ref 1.037
_refine_ls_hydrogen_treatment constr
_refine_ls_matrix_type full
_refine_ls_number_parameters 477
_refine_ls_number_reflns 11575
_refine_ls_number_restraints 0
_refine_ls_restrained_S_all 1.037
_refine_ls_R_factor_all 0.0381
_refine_ls_R_factor_gt 0.0327
_refine_ls_shift/su_max 0.001
_refine_ls_shift/su_mean 0.000
_refine_ls_structure_factor_coef Fsqd
_refine_ls_weighting_details 'w=1/[\s^2^(Fo^2^)+(0.0349P)^2^+2.5971P] where P=(Fo^2^+2Fc^2^)/3'
_refine_ls_weighting_scheme calc
_refine_ls_wR_factor_gt 0.0834
_refine_ls_wR_factor_ref 0.0864
_reflns_Friedel_coverage 0.000
_reflns_number_gt 10303
_reflns_number_total 11575
_reflns_threshold_expression 'I > 2\s(I)'
_cod_data_source_file jo0c00176_si_003.cif
_cod_data_source_block compound3
_cod_database_code 4038311
_shelx_shelxl_version_number 2016/6
_chemical_oxdiff_formula 'C38 H41 Fe N2 O4 P'
_shelx_space_group_comment
;
The symmetry employed for this shelxl refinement is uniquely defined
by the following loop, which should always be used as a source of
symmetry information in preference to the above space-group names.
They are only intended as comments.
;
_shelx_estimated_absorpt_t_max 0.970
_shelx_estimated_absorpt_t_min 0.832
_reflns_odcompleteness_completeness 99.97
_reflns_odcompleteness_iscentric 1
_reflns_odcompleteness_theta 30.01
_olex2_refinement_description
;
1. Fixed Uiso
 At 1.2 times of:
  All C(H) groups
 At 1.5 times of:
  All C(H,H,H) groups
2.a Ternary CH refined with riding coordinates:
 C10(H10), C13(H13), C22(H22), C25(H25)
2.b Aromatic/amide H refined with riding coordinates:
 C2(H2), C3(H3), C6(H6), C7(H7), C8(H8), C18(H18), C19(H19), C20(H20),
 C30(H30), C31(H31), C32(H32), C33(H33), C34(H34), C39(H39), C40(H40), C41(H41),
  C42(H42), C43(H43), C44(H44)
2.c Idealised Me refined as rotating group:
 C11(H11A,H11B,H11C), C12(H12A,H12B,H12C), C14(H14A,H14B,H14C), C15(H15A,H15B,
 H15C), C23(H23A,H23B,H23C), C24(H24A,H24B,H24C), C26(H26A,H26B,H26C), C27(H27A,
 H27B,H27C)
;
_olex2_date_sample_data_collection 2018-04-23
_olex2_submission_special_instructions 'No special instructions were received'
_oxdiff_exptl_absorpt_empirical_details
;
Empirical correction (ABSPACK) includes:
- Absorption correction using spherical harmonics
- Frame scaling
- Detector area scaling
;
_oxdiff_exptl_absorpt_empirical_full_max 1.203
_oxdiff_exptl_absorpt_empirical_full_min 0.850

loop_
_space_group_symop_operation_xyz
'x, y, z'
'-x+1/2, y+1/2, -z+1/2'
'-x, -y, -z'
'x-1/2, -y-1/2, z-1/2'

loop_
_atom_site_label
_atom_site_type_symbol
_atom_site_fract_x
_atom_site_fract_y
_atom_site_fract_z
_atom_site_U_iso_or_equiv
_atom_site_adp_type
_atom_site_occupancy
_atom_site_site_symmetry_order
_atom_site_calc_flag
_atom_site_refinement_flags_posn
_atom_site_refinement_flags_adp
_atom_site_refinement_flags_occupancy
_atom_site_disorder_assembly
_atom_site_disorder_group
Fe1 Fe 0.61060(2) 0.28138(2) 0.13052(2) 0.01359(4) Uani 1 1 d . . . . .
P1 P 0.78634(3) 0.29770(2) 0.19874(2) 0.01464(6) Uani 1 1 d . . . . .
O1 O 0.52893(9) 0.20231(5) 0.25307(5) 0.02370(19) Uani 1 1 d . . . . .
O2 O 0.57852(13) 0.42945(5) 0.11884(6) 0.0380(3) Uani 1 1 d . . . . .
O3 O 0.38639(9) 0.24257(6) 0.04503(5) 0.0276(2) Uani 1 1 d . . . . .
O4 O 0.76897(10) 0.21918(6) 0.02358(6) 0.0332(2) Uani 1 1 d . . . . .
N1 N 0.97279(9) 0.26829(5) 0.33473(5) 0.01418(18) Uani 1 1 d . . . . .
N2 N 0.92483(9) 0.36805(5) 0.37582(5) 0.01383(18) Uani 1 1 d . . . . .
C1 C 0.88491(10) 0.31798(6) 0.33020(6) 0.01310(19) Uani 1 1 d . . . . .
C2 C 1.06647(11) 0.28685(6) 0.38423(6) 0.0167(2) Uani 1 1 d . . . . .
H2 H 1.136493 0.261301 0.397518 0.020 Uiso 1 1 calc R . . . .
C3 C 1.03686(11) 0.34893(6) 0.40945(6) 0.0166(2) Uani 1 1 d . . . . .
H3 H 1.083069 0.374248 0.443179 0.020 Uiso 1 1 calc R . . . .
C4 C 0.97380(11) 0.20438(6) 0.29594(6) 0.0164(2) Uani 1 1 d . . . . .
C5 C 1.03706(12) 0.20189(7) 0.23183(7) 0.0203(2) Uani 1 1 d . . . . .
C6 C 1.03734(14) 0.13930(8) 0.19663(8) 0.0289(3) Uani 1 1 d . . . . .
H6 H 1.078395 0.135378 0.154024 0.035 Uiso 1 1 calc R . . . .
C7 C 0.97804(15) 0.08289(8) 0.22352(8) 0.0310(3) Uani 1 1 d . . . . .
H7 H 0.977646 0.042098 0.198185 0.037 Uiso 1 1 calc R . . . .
C8 C 0.91957(14) 0.08669(7) 0.28755(8) 0.0257(3) Uani 1 1 d . . . . .
H8 H 0.881472 0.048133 0.305493 0.031 Uiso 1 1 calc R . . . .
C9 C 0.91677(12) 0.14781(6) 0.32594(7) 0.0183(2) Uani 1 1 d . . . . .
C10 C 1.10710(12) 0.26213(7) 0.20277(7) 0.0239(3) Uani 1 1 d . . . . .
H10 H 1.072976 0.303632 0.223498 0.029 Uiso 1 1 calc R . . . .
C11 C 1.09394(15) 0.26843(10) 0.12099(8) 0.0347(3) Uani 1 1 d . . . . .
H11A H 1.135254 0.230819 0.099331 0.052 Uiso 1 1 calc GR . . . .
H11B H 1.130940 0.310377 0.106240 0.052 Uiso 1 1 calc GR . . . .
H11C H 1.007394 0.268034 0.106227 0.052 Uiso 1 1 calc GR . . . .
C12 C 1.24486(13) 0.25801(9) 0.22598(9) 0.0316(3) Uani 1 1 d . . . . .
H12A H 1.253285 0.257812 0.277324 0.047 Uiso 1 1 calc GR . . . .
H12B H 1.287895 0.296699 0.207655 0.047 Uiso 1 1 calc GR . . . .
H12C H 1.279912 0.216946 0.207549 0.047 Uiso 1 1 calc GR . . . .
C13 C 0.85885(12) 0.14998(6) 0.39825(7) 0.0193(2) Uani 1 1 d . . . . .
H13 H 0.853976 0.197774 0.413051 0.023 Uiso 1 1 calc R . . . .
C14 C 0.72717(14) 0.12063(8) 0.39592(8) 0.0288(3) Uani 1 1 d . . . . .
H14A H 0.677617 0.143101 0.359088 0.043 Uiso 1 1 calc GR . . . .
H14B H 0.690749 0.127653 0.441356 0.043 Uiso 1 1 calc GR . . . .
H14C H 0.730422 0.072717 0.385869 0.043 Uiso 1 1 calc GR . . . .
C15 C 0.94179(14) 0.11221(7) 0.45385(7) 0.0267(3) Uani 1 1 d . . . . .
H15A H 0.949159 0.065330 0.440010 0.040 Uiso 1 1 calc GR . . . .
H15B H 0.905417 0.114805 0.499801 0.040 Uiso 1 1 calc GR . . . .
H15C H 1.022758 0.132832 0.456586 0.040 Uiso 1 1 calc GR . . . .
C16 C 0.88146(10) 0.43822(6) 0.37197(6) 0.0152(2) Uani 1 1 d . . . . .
C17 C 0.81125(11) 0.46448(6) 0.42668(7) 0.0179(2) Uani 1 1 d . . . . .
C18 C 0.77547(13) 0.53287(7) 0.42057(8) 0.0239(3) Uani 1 1 d . . . . .
H18 H 0.728756 0.552346 0.455975 0.029 Uiso 1 1 calc R . . . .
C19 C 0.80842(14) 0.57205(7) 0.36269(8) 0.0267(3) Uani 1 1 d . . . . .
H19 H 0.782887 0.617249 0.359376 0.032 Uiso 1 1 calc R . . . .
C20 C 0.87886(13) 0.54443(7) 0.30997(8) 0.0240(3) Uani 1 1 d . . . . .
H20 H 0.900771 0.571441 0.271611 0.029 Uiso 1 1 calc R . . . .
C21 C 0.91777(11) 0.47672(6) 0.31322(7) 0.0180(2) Uani 1 1 d . . . . .
C22 C 0.77554(12) 0.42237(7) 0.49058(7) 0.0212(2) Uani 1 1 d . . . . .
H22 H 0.775416 0.374314 0.476348 0.025 Uiso 1 1 calc R . . . .
C23 C 0.64487(15) 0.44030(9) 0.51424(8) 0.0327(3) Uani 1 1 d . . . . .
H23A H 0.647282 0.483253 0.538838 0.049 Uiso 1 1 calc GR . . . .
H23B H 0.616490 0.405523 0.545767 0.049 Uiso 1 1 calc GR . . . .
H23C H 0.588998 0.443365 0.472943 0.049 Uiso 1 1 calc GR . . . .
C24 C 0.87096(16) 0.43117(9) 0.55305(8) 0.0331(3) Uani 1 1 d . . . . .
H24A H 0.950960 0.415844 0.538806 0.050 Uiso 1 1 calc GR . . . .
H24B H 0.845822 0.404803 0.593209 0.050 Uiso 1 1 calc GR . . . .
H24C H 0.875904 0.478386 0.566280 0.050 Uiso 1 1 calc GR . . . .
C25 C 1.00077(12) 0.44829(7) 0.25672(7) 0.0208(2) Uani 1 1 d . . . . .
H25 H 0.993626 0.398537 0.258121 0.025 Uiso 1 1 calc R . . . .
C26 C 0.96269(14) 0.47104(8) 0.18094(8) 0.0296(3) Uani 1 1 d . . . . .
H26A H 0.876175 0.461164 0.171429 0.044 Uiso 1 1 calc GR . . . .
H26B H 1.011553 0.447135 0.147230 0.044 Uiso 1 1 calc GR . . . .
H26C H 0.976345 0.519162 0.176446 0.044 Uiso 1 1 calc GR . . . .
C27 C 1.13693(13) 0.46617(9) 0.27428(8) 0.0326(3) Uani 1 1 d . . . . .
H27A H 1.146844 0.514778 0.274203 0.049 Uiso 1 1 calc GR . . . .
H27B H 1.188235 0.446409 0.238960 0.049 Uiso 1 1 calc GR . . . .
H27C H 1.161230 0.448546 0.320701 0.049 Uiso 1 1 calc GR . . . .
C28 C 0.76965(10) 0.31891(6) 0.28640(6) 0.01349(19) Uani 1 1 d . . . . .
C29 C 0.65463(10) 0.33539(6) 0.32455(6) 0.0143(2) Uani 1 1 d . . . . .
C30 C 0.62281(12) 0.29834(6) 0.38514(7) 0.0183(2) Uani 1 1 d . . . . .
H30 H 0.678122 0.266210 0.404517 0.022 Uiso 1 1 calc R . . . .
C31 C 0.50960(13) 0.30891(7) 0.41677(7) 0.0238(3) Uani 1 1 d . . . . .
H31 H 0.489571 0.283715 0.456820 0.029 Uiso 1 1 calc R . . . .
C32 C 0.42667(12) 0.35694(7) 0.38868(8) 0.0252(3) Uani 1 1 d . . . . .
H32 H 0.349961 0.363147 0.408880 0.030 Uiso 1 1 calc R . . . .
C33 C 0.45884(12) 0.39566(7) 0.33025(8) 0.0238(3) Uani 1 1 d . . . . .
H33 H 0.404359 0.428793 0.312077 0.029 Uiso 1 1 calc R . . . .
C34 C 0.57211(11) 0.38531(6) 0.29860(7) 0.0186(2) Uani 1 1 d . . . . .
H34 H 0.593005 0.411941 0.259745 0.022 Uiso 1 1 calc R . . . .
C35 C 0.56016(11) 0.23493(6) 0.20584(6) 0.0173(2) Uani 1 1 d . . . . .
C36 C 0.59002(13) 0.37145(7) 0.12373(7) 0.0235(3) Uani 1 1 d . . . . .
C37 C 0.47358(12) 0.25853(6) 0.07797(6) 0.0187(2) Uani 1 1 d . . . . .
C38 C 0.70978(12) 0.24468(7) 0.06597(7) 0.0211(2) Uani 1 1 d . . . . .
C39 C 0.2612(2) 0.01858(12) 0.44597(13) 0.0574(6) Uani 1 1 d . . . . .
H39 H 0.231993 -0.022542 0.463407 0.069 Uiso 1 1 calc R . . . .
C40 C 0.3468(3) 0.05568(15) 0.48623(11) 0.0677(7) Uani 1 1 d . . . . .
H40 H 0.374459 0.039970 0.531064 0.081 Uiso 1 1 calc R . . . .
C41 C 0.3921(2) 0.11681(12) 0.45996(11) 0.0515(5) Uani 1 1 d . . . . .
H41 H 0.450535 0.142055 0.486780 0.062 Uiso 1 1 calc R . . . .
C42 C 0.34905(17) 0.13933(9) 0.39351(10) 0.0390(4) Uani 1 1 d . . . . .
H42 H 0.378484 0.179947 0.374991 0.047 Uiso 1 1 calc R . . . .
C43 C 0.26266(17) 0.10152(9) 0.35495(9) 0.0370(4) Uani 1 1 d . . . . .
H43 H 0.233247 0.116945 0.310334 0.044 Uiso 1 1 calc R . . . .
C44 C 0.21911(16) 0.04146(10) 0.38112(11) 0.0412(4) Uani 1 1 d . . . . .
H44 H 0.160515 0.016324 0.354331 0.049 Uiso 1 1 calc R . . . .

loop_
_atom_site_aniso_label
_atom_site_aniso_U_11
_atom_site_aniso_U_22
_atom_site_aniso_U_33
_atom_site_aniso_U_23
_atom_site_aniso_U_13
_atom_site_aniso_U_12
Fe1 0.01318(8) 0.01449(8) 0.01295(8) -0.00054(6) -0.00132(6) 0.00009(6)
P1 0.01188(13) 0.01924(14) 0.01276(13) -0.00063(10) -0.00002(10) 0.00064(10)
O1 0.0246(5) 0.0258(5) 0.0208(4) 0.0031(4) 0.0016(4) -0.0046(4)
O2 0.0631(8) 0.0182(5) 0.0314(6) -0.0001(4) -0.0149(5) 0.0036(5)
O3 0.0227(5) 0.0357(6) 0.0239(5) -0.0016(4) -0.0047(4) -0.0076(4)
O4 0.0274(5) 0.0484(7) 0.0242(5) -0.0086(5) 0.0063(4) 0.0030(5)
N1 0.0139(4) 0.0144(4) 0.0141(4) -0.0010(3) -0.0013(3) 0.0012(3)
N2 0.0142(4) 0.0130(4) 0.0142(4) 0.0002(3) -0.0014(3) 0.0006(3)
C1 0.0132(5) 0.0137(5) 0.0125(5) 0.0012(4) 0.0010(4) -0.0005(4)
C2 0.0140(5) 0.0188(5) 0.0169(5) 0.0004(4) -0.0045(4) 0.0005(4)
C3 0.0157(5) 0.0176(5) 0.0162(5) 0.0009(4) -0.0045(4) -0.0007(4)
C4 0.0158(5) 0.0159(5) 0.0171(5) -0.0028(4) -0.0033(4) 0.0029(4)
C5 0.0174(5) 0.0246(6) 0.0187(5) -0.0026(5) -0.0013(4) 0.0053(4)
C6 0.0313(7) 0.0322(7) 0.0230(6) -0.0098(5) 0.0003(5) 0.0081(6)
C7 0.0372(8) 0.0239(7) 0.0311(7) -0.0131(6) -0.0066(6) 0.0056(6)
C8 0.0308(7) 0.0167(6) 0.0289(7) -0.0046(5) -0.0074(5) 0.0001(5)
C9 0.0192(5) 0.0156(5) 0.0197(5) -0.0014(4) -0.0055(4) 0.0021(4)
C10 0.0195(6) 0.0303(7) 0.0222(6) 0.0001(5) 0.0056(5) 0.0048(5)
C11 0.0268(7) 0.0539(10) 0.0238(7) 0.0062(6) 0.0069(5) 0.0063(7)
C12 0.0209(6) 0.0423(9) 0.0315(7) 0.0012(6) 0.0013(5) 0.0010(6)
C13 0.0223(6) 0.0153(5) 0.0200(6) 0.0010(4) -0.0023(4) -0.0015(4)
C14 0.0265(7) 0.0269(7) 0.0326(7) 0.0038(6) -0.0018(6) -0.0073(5)
C15 0.0327(7) 0.0237(6) 0.0229(6) 0.0027(5) -0.0070(5) 0.0014(5)
C16 0.0146(5) 0.0127(5) 0.0179(5) -0.0008(4) -0.0036(4) 0.0002(4)
C17 0.0170(5) 0.0171(5) 0.0195(5) -0.0035(4) -0.0017(4) -0.0009(4)
C18 0.0233(6) 0.0182(6) 0.0301(7) -0.0060(5) -0.0007(5) 0.0036(5)
C19 0.0294(7) 0.0141(5) 0.0362(7) -0.0006(5) -0.0053(6) 0.0036(5)
C20 0.0270(6) 0.0169(6) 0.0278(6) 0.0048(5) -0.0041(5) -0.0007(5)
C21 0.0174(5) 0.0162(5) 0.0200(5) 0.0016(4) -0.0030(4) -0.0014(4)
C22 0.0249(6) 0.0211(6) 0.0175(5) -0.0040(4) 0.0013(5) -0.0010(5)
C23 0.0333(8) 0.0369(8) 0.0288(7) -0.0031(6) 0.0124(6) 0.0004(6)
C24 0.0399(8) 0.0372(8) 0.0215(7) -0.0026(6) -0.0064(6) -0.0049(7)
C25 0.0220(6) 0.0219(6) 0.0185(5) 0.0042(4) 0.0015(4) -0.0007(5)
C26 0.0287(7) 0.0391(8) 0.0209(6) 0.0069(6) -0.0005(5) -0.0025(6)
C27 0.0212(6) 0.0505(9) 0.0262(7) 0.0043(6) 0.0014(5) 0.0003(6)
C28 0.0124(5) 0.0138(5) 0.0142(5) 0.0002(4) -0.0004(4) 0.0001(4)
C29 0.0126(5) 0.0155(5) 0.0148(5) -0.0023(4) 0.0000(4) -0.0011(4)
C30 0.0187(5) 0.0177(5) 0.0185(5) 0.0009(4) 0.0025(4) 0.0003(4)
C31 0.0236(6) 0.0235(6) 0.0249(6) -0.0013(5) 0.0089(5) -0.0041(5)
C32 0.0164(5) 0.0286(7) 0.0312(7) -0.0059(5) 0.0077(5) -0.0010(5)
C33 0.0168(6) 0.0262(6) 0.0285(7) -0.0031(5) 0.0008(5) 0.0059(5)
C34 0.0168(5) 0.0204(6) 0.0186(5) 0.0003(4) 0.0009(4) 0.0025(4)
C35 0.0148(5) 0.0186(5) 0.0185(5) -0.0025(4) -0.0016(4) 0.0000(4)
C36 0.0287(7) 0.0221(6) 0.0188(6) -0.0014(5) -0.0085(5) 0.0005(5)
C37 0.0194(5) 0.0200(6) 0.0166(5) -0.0007(4) 0.0004(4) -0.0006(4)
C38 0.0190(6) 0.0261(6) 0.0180(5) -0.0011(5) -0.0011(4) -0.0016(5)
C39 0.0606(13) 0.0559(13) 0.0573(13) 0.0202(10) 0.0199(11) -0.0098(10)
C40 0.0831(17) 0.0936(19) 0.0259(9) 0.0192(11) -0.0018(10) 0.0019(15)
C41 0.0454(11) 0.0683(14) 0.0403(10) -0.0155(9) -0.0054(8) -0.0055(10)
C42 0.0436(9) 0.0324(8) 0.0415(9) -0.0012(7) 0.0083(7) -0.0020(7)
C43 0.0426(9) 0.0328(8) 0.0349(8) 0.0000(6) -0.0058(7) 0.0125(7)
C44 0.0262(7) 0.0400(9) 0.0572(11) -0.0063(8) 0.0016(7) 0.0027(7)

loop_
_atom_type_symbol
_atom_type_description
_atom_type_scat_dispersion_real
_atom_type_scat_dispersion_imag
_atom_type_scat_source
C C 0.0033 0.0016 'International Tables Vol C Tables 4.2.6.8 and 6.1.1.4'
H H 0.0000 0.0000 'International Tables Vol C Tables 4.2.6.8 and 6.1.1.4'
Fe Fe 0.3463 0.8444 'International Tables Vol C Tables 4.2.6.8 and 6.1.1.4'
N N 0.0061 0.0033 'International Tables Vol C Tables 4.2.6.8 and 6.1.1.4'
O O 0.0106 0.0060 'International Tables Vol C Tables 4.2.6.8 and 6.1.1.4'
P P 0.1023 0.0942 'International Tables Vol C Tables 4.2.6.8 and 6.1.1.4'

loop_
_exptl_crystal_face_index_h
_exptl_crystal_face_index_k
_exptl_crystal_face_index_l
_exptl_crystal_face_perp_dist
4 0 5 0.0328
-4 0 -5 0.0328
-1 -28 1 0.1622
6 -21 -15 0.1498
4 25 -8 0.1233
-9 1 21 0.1281

loop_
_geom_angle_atom_site_label_1
_geom_angle_atom_site_label_2
_geom_angle_atom_site_label_3
_geom_angle
_geom_angle_site_symmetry_1
_geom_angle_site_symmetry_3
_geom_angle_publ_flag
C35 Fe1 P1 84.39(4) . . ?
C35 Fe1 C36 121.47(6) . . ?
C35 Fe1 C37 91.95(6) . . ?
C35 Fe1 C38 122.38(6) . . ?
C36 Fe1 P1 89.89(4) . . ?
C36 Fe1 C37 96.43(6) . . ?
C36 Fe1 C38 115.15(6) . . ?
C37 Fe1 P1 173.67(4) . . ?
C37 Fe1 C38 91.71(6) . . ?
C38 Fe1 P1 85.93(4) . . ?
C28 P1 Fe1 117.18(4) . . ?
C1 N1 C2 109.70(10) . . ?
C1 N1 C4 127.60(10) . . ?
C2 N1 C4 122.69(10) . . ?
C1 N2 C3 109.53(10) . . ?
C1 N2 C16 124.15(9) . . ?
C3 N2 C16 123.31(10) . . ?
N1 C1 N2 106.22(9) . . ?
N1 C1 C28 128.14(10) . . ?
N2 C1 C28 125.63(10) . . ?
N1 C2 H2 126.4 . . ?
C3 C2 N1 107.12(10) . . ?
C3 C2 H2 126.4 . . ?
N2 C3 H3 126.3 . . ?
C2 C3 N2 107.42(10) . . ?
C2 C3 H3 126.3 . . ?
C5 C4 N1 118.13(11) . . ?
C9 C4 N1 118.31(11) . . ?
C9 C4 C5 123.49(11) . . ?
C4 C5 C10 123.04(12) . . ?
C6 C5 C4 116.40(13) . . ?
C6 C5 C10 120.51(12) . . ?
C5 C6 H6 119.2 . . ?
C7 C6 C5 121.60(13) . . ?
C7 C6 H6 119.2 . . ?
C6 C7 H7 119.8 . . ?
C8 C7 C6 120.46(13) . . ?
C8 C7 H7 119.8 . . ?
C7 C8 H8 119.6 . . ?
C7 C8 C9 120.84(13) . . ?
C9 C8 H8 119.6 . . ?
C4 C9 C8 117.15(12) . . ?
C4 C9 C13 122.73(11) . . ?
C8 C9 C13 120.07(12) . . ?
C5 C10 H10 107.9 . . ?
C5 C10 C11 113.19(13) . . ?
C5 C10 C12 110.36(12) . . ?
C11 C10 H10 107.9 . . ?
C12 C10 H10 107.9 . . ?
C12 C10 C11 109.55(11) . . ?
C10 C11 H11A 109.5 . . ?
C10 C11 H11B 109.5 . . ?
C10 C11 H11C 109.5 . . ?
H11A C11 H11B 109.5 . . ?
H11A C11 H11C 109.5 . . ?
H11B C11 H11C 109.5 . . ?
C10 C12 H12A 109.5 . . ?
C10 C12 H12B 109.5 . . ?
C10 C12 H12C 109.5 . . ?
H12A C12 H12B 109.5 . . ?
H12A C12 H12C 109.5 . . ?
H12B C12 H12C 109.5 . . ?
C9 C13 H13 107.9 . . ?
C9 C13 C14 112.36(11) . . ?
C9 C13 C15 110.01(11) . . ?
C14 C13 H13 107.9 . . ?
C14 C13 C15 110.46(11) . . ?
C15 C13 H13 107.9 . . ?
C13 C14 H14A 109.5 . . ?
C13 C14 H14B 109.5 . . ?
C13 C14 H14C 109.5 . . ?
H14A C14 H14B 109.5 . . ?
H14A C14 H14C 109.5 . . ?
H14B C14 H14C 109.5 . . ?
C13 C15 H15A 109.5 . . ?
C13 C15 H15B 109.5 . . ?
C13 C15 H15C 109.5 . . ?
H15A C15 H15B 109.5 . . ?
H15A C15 H15C 109.5 . . ?
H15B C15 H15C 109.5 . . ?
C17 C16 N2 119.72(10) . . ?
C17 C16 C21 123.52(11) . . ?
C21 C16 N2 116.71(10) . . ?
C16 C17 C18 116.73(12) . . ?
C16 C17 C22 122.63(11) . . ?
C18 C17 C22 120.63(11) . . ?
C17 C18 H18 119.4 . . ?
C19 C18 C17 121.17(13) . . ?
C19 C18 H18 119.4 . . ?
C18 C19 H19 119.8 . . ?
C20 C19 C18 120.40(12) . . ?
C20 C19 H19 119.8 . . ?
C19 C20 H20 119.4 . . ?
C19 C20 C21 121.11(13) . . ?
C21 C20 H20 119.4 . . ?
C16 C21 C25 122.58(11) . . ?
C20 C21 C16 117.05(12) . . ?
C20 C21 C25 120.31(11) . . ?
C17 C22 H22 108.0 . . ?
C17 C22 C23 111.62(12) . . ?
C17 C22 C24 110.80(11) . . ?
C23 C22 H22 108.0 . . ?
C24 C22 H22 108.0 . . ?
C24 C22 C23 110.35(12) . . ?
C22 C23 H23A 109.5 . . ?
C22 C23 H23B 109.5 . . ?
C22 C23 H23C 109.5 . . ?
H23A C23 H23B 109.5 . . ?
H23A C23 H23C 109.5 . . ?
H23B C23 H23C 109.5 . . ?
C22 C24 H24A 109.5 . . ?
C22 C24 H24B 109.5 . . ?
C22 C24 H24C 109.5 . . ?
H24A C24 H24B 109.5 . . ?
H24A C24 H24C 109.5 . . ?
H24B C24 H24C 109.5 . . ?
C21 C25 H25 107.4 . . ?
C21 C25 C26 113.31(11) . . ?
C21 C25 C27 110.67(11) . . ?
C26 C25 H25 107.4 . . ?
C26 C25 C27 110.48(11) . . ?
C27 C25 H25 107.4 . . ?
C25 C26 H26A 109.5 . . ?
C25 C26 H26B 109.5 . . ?
C25 C26 H26C 109.5 . . ?
H26A C26 H26B 109.5 . . ?
H26A C26 H26C 109.5 . . ?
H26B C26 H26C 109.5 . . ?
C25 C27 H27A 109.5 . . ?
C25 C27 H27B 109.5 . . ?
C25 C27 H27C 109.5 . . ?
H27A C27 H27B 109.5 . . ?
H27A C27 H27C 109.5 . . ?
H27B C27 H27C 109.5 . . ?
C1 C28 P1 114.50(8) . . ?
C1 C28 C29 115.99(10) . . ?
C29 C28 P1 129.46(8) . . ?
C30 C29 C28 120.71(10) . . ?
C34 C29 C28 121.03(10) . . ?
C34 C29 C30 118.16(11) . . ?
C29 C30 H30 119.5 . . ?
C31 C30 C29 120.95(12) . . ?
C31 C30 H30 119.5 . . ?
C30 C31 H31 120.0 . . ?
C32 C31 C30 120.09(12) . . ?
C32 C31 H31 120.0 . . ?
C31 C32 H32 120.2 . . ?
C31 C32 C33 119.55(12) . . ?
C33 C32 H32 120.2 . . ?
C32 C33 H33 119.8 . . ?
C32 C33 C34 120.46(12) . . ?
C34 C33 H33 119.8 . . ?
C29 C34 H34 119.7 . . ?
C33 C34 C29 120.70(12) . . ?
C33 C34 H34 119.7 . . ?
O1 C35 Fe1 177.02(11) . . ?
O2 C36 Fe1 178.93(15) . . ?
O3 C37 Fe1 178.53(12) . . ?
O4 C38 Fe1 176.85(12) . . ?
C40 C39 H39 119.8 . . ?
C44 C39 H39 119.8 . . ?
C44 C39 C40 120.4(2) . . ?
C39 C40 H40 120.0 . . ?
C39 C40 C41 120.05(19) . . ?
C41 C40 H40 120.0 . . ?
C40 C41 H41 120.5 . . ?
C42 C41 C40 118.94(19) . . ?
C42 C41 H41 120.5 . . ?
C41 C42 H42 120.2 . . ?
C43 C42 C41 119.64(18) . . ?
C43 C42 H42 120.2 . . ?
C42 C43 H43 119.5 . . ?
C44 C43 C42 120.95(17) . . ?
C44 C43 H43 119.5 . . ?
C39 C44 C43 120.02(19) . . ?
C39 C44 H44 120.0 . . ?
C43 C44 H44 120.0 . . ?

loop_
_geom_bond_atom_site_label_1
_geom_bond_atom_site_label_2
_geom_bond_distance
_geom_bond_site_symmetry_2
_geom_bond_publ_flag
Fe1 P1 2.2583(3) . ?
Fe1 C35 1.7810(13) . ?
Fe1 C36 1.7856(14) . ?
Fe1 C37 1.7935(12) . ?
Fe1 C38 1.7949(13) . ?
P1 C28 1.7071(12) . ?
O1 C35 1.1518(16) . ?
O2 C36 1.1482(17) . ?
O3 C37 1.1439(16) . ?
O4 C38 1.1517(17) . ?
N1 C1 1.3585(14) . ?
N1 C2 1.3876(15) . ?
N1 C4 1.4490(15) . ?
N2 C1 1.3588(14) . ?
N2 C3 1.3873(15) . ?
N2 C16 1.4549(14) . ?
C1 C28 1.4570(15) . ?
C2 H2 0.9300 . ?
C2 C3 1.3496(17) . ?
C3 H3 0.9300 . ?
C4 C5 1.4036(17) . ?
C4 C9 1.3974(17) . ?
C5 C6 1.3934(19) . ?
C5 C10 1.515(2) . ?
C6 H6 0.9300 . ?
C6 C7 1.383(2) . ?
C7 H7 0.9300 . ?
C7 C8 1.377(2) . ?
C8 H8 0.9300 . ?
C8 C9 1.3987(17) . ?
C9 C13 1.5125(18) . ?
C10 H10 0.9800 . ?
C10 C11 1.534(2) . ?
C10 C12 1.529(2) . ?
C11 H11A 0.9600 . ?
C11 H11B 0.9600 . ?
C11 H11C 0.9600 . ?
C12 H12A 0.9600 . ?
C12 H12B 0.9600 . ?
C12 H12C 0.9600 . ?
C13 H13 0.9800 . ?
C13 C14 1.5283(19) . ?
C13 C15 1.5322(18) . ?
C14 H14A 0.9600 . ?
C14 H14B 0.9600 . ?
C14 H14C 0.9600 . ?
C15 H15A 0.9600 . ?
C15 H15B 0.9600 . ?
C15 H15C 0.9600 . ?
C16 C17 1.3955(17) . ?
C16 C21 1.4019(17) . ?
C17 C18 1.3996(17) . ?
C17 C22 1.5151(18) . ?
C18 H18 0.9300 . ?
C18 C19 1.385(2) . ?
C19 H19 0.9300 . ?
C19 C20 1.379(2) . ?
C20 H20 0.9300 . ?
C20 C21 1.3939(17) . ?
C21 C25 1.5177(18) . ?
C22 H22 0.9800 . ?
C22 C23 1.532(2) . ?
C22 C24 1.5315(19) . ?
C23 H23A 0.9600 . ?
C23 H23B 0.9600 . ?
C23 H23C 0.9600 . ?
C24 H24A 0.9600 . ?
C24 H24B 0.9600 . ?
C24 H24C 0.9600 . ?
C25 H25 0.9800 . ?
C25 C26 1.5244(18) . ?
C25 C27 1.5285(19) . ?
C26 H26A 0.9600 . ?
C26 H26B 0.9600 . ?
C26 H26C 0.9600 . ?
C27 H27A 0.9600 . ?
C27 H27B 0.9600 . ?
C27 H27C 0.9600 . ?
C28 C29 1.4897(15) . ?
C29 C30 1.4004(16) . ?
C29 C34 1.3953(16) . ?
C30 H30 0.9300 . ?
C30 C31 1.3918(17) . ?
C31 H31 0.9300 . ?
C31 C32 1.386(2) . ?
C32 H32 0.9300 . ?
C32 C33 1.386(2) . ?
C33 H33 0.9300 . ?
C33 C34 1.3919(17) . ?
C34 H34 0.9300 . ?
C39 H39 0.9300 . ?
C39 C40 1.373(4) . ?
C39 C44 1.353(3) . ?
C40 H40 0.9300 . ?
C40 C41 1.392(3) . ?
C41 H41 0.9300 . ?
C41 C42 1.380(3) . ?
C42 H42 0.9300 . ?
C42 C43 1.370(3) . ?
C43 H43 0.9300 . ?
C43 C44 1.367(3) . ?
C44 H44 0.9300 . ?

loop_
_geom_torsion_atom_site_label_1
_geom_torsion_atom_site_label_2
_geom_torsion_atom_site_label_3
_geom_torsion_atom_site_label_4
_geom_torsion
_geom_torsion_site_symmetry_1
_geom_torsion_site_symmetry_2
_geom_torsion_site_symmetry_3
_geom_torsion_site_symmetry_4
_geom_torsion_publ_flag
Fe1 P1 C28 C1 170.58(7) . . . . ?
Fe1 P1 C28 C29 -6.80(12) . . . . ?
P1 C28 C29 C30 123.26(12) . . . . ?
P1 C28 C29 C34 -52.94(16) . . . . ?
N1 C1 C28 P1 -48.68(15) . . . . ?
N1 C1 C28 C29 129.07(12) . . . . ?
N1 C2 C3 N2 0.44(13) . . . . ?
N1 C4 C5 C6 179.15(11) . . . . ?
N1 C4 C5 C10 1.87(17) . . . . ?
N1 C4 C9 C8 -179.72(11) . . . . ?
N1 C4 C9 C13 -2.47(17) . . . . ?
N2 C1 C28 P1 131.87(10) . . . . ?
N2 C1 C28 C29 -50.38(15) . . . . ?
N2 C16 C17 C18 178.29(11) . . . . ?
N2 C16 C17 C22 -1.01(17) . . . . ?
N2 C16 C21 C20 -178.63(11) . . . . ?
N2 C16 C21 C25 -1.47(17) . . . . ?
C1 N1 C2 C3 -0.97(13) . . . . ?
C1 N1 C4 C5 93.74(14) . . . . ?
C1 N1 C4 C9 -89.16(15) . . . . ?
C1 N2 C3 C2 0.24(13) . . . . ?
C1 N2 C16 C17 113.11(13) . . . . ?
C1 N2 C16 C21 -69.17(15) . . . . ?
C1 C28 C29 C30 -54.08(15) . . . . ?
C1 C28 C29 C34 129.72(12) . . . . ?
C2 N1 C1 N2 1.11(13) . . . . ?
C2 N1 C1 C28 -178.43(11) . . . . ?
C2 N1 C4 C5 -86.82(14) . . . . ?
C2 N1 C4 C9 90.29(14) . . . . ?
C3 N2 C1 N1 -0.83(12) . . . . ?
C3 N2 C1 C28 178.72(11) . . . . ?
C3 N2 C16 C17 -88.62(14) . . . . ?
C3 N2 C16 C21 89.09(14) . . . . ?
C4 N1 C1 N2 -179.39(11) . . . . ?
C4 N1 C1 C28 1.08(19) . . . . ?
C4 N1 C2 C3 179.49(11) . . . . ?
C4 C5 C6 C7 0.2(2) . . . . ?
C4 C5 C10 C11 -141.78(13) . . . . ?
C4 C5 C10 C12 95.05(15) . . . . ?
C4 C9 C13 C14 130.43(13) . . . . ?
C4 C9 C13 C15 -106.05(13) . . . . ?
C5 C4 C9 C8 -2.78(18) . . . . ?
C5 C4 C9 C13 174.47(11) . . . . ?
C5 C6 C7 C8 -1.9(2) . . . . ?
C6 C5 C10 C11 41.05(17) . . . . ?
C6 C5 C10 C12 -82.13(16) . . . . ?
C6 C7 C8 C9 1.3(2) . . . . ?
C7 C8 C9 C4 0.97(19) . . . . ?
C7 C8 C9 C13 -176.36(13) . . . . ?
C8 C9 C13 C14 -52.39(16) . . . . ?
C8 C9 C13 C15 71.12(15) . . . . ?
C9 C4 C5 C6 2.20(18) . . . . ?
C9 C4 C5 C10 -175.08(12) . . . . ?
C10 C5 C6 C7 177.54(13) . . . . ?
C16 N2 C1 N1 160.00(10) . . . . ?
C16 N2 C1 C28 -20.45(17) . . . . ?
C16 N2 C3 C2 -160.78(11) . . . . ?
C16 C17 C18 C19 0.15(19) . . . . ?
C16 C17 C22 C23 -143.49(12) . . . . ?
C16 C17 C22 C24 93.10(14) . . . . ?
C16 C21 C25 C26 140.78(12) . . . . ?
C16 C21 C25 C27 -94.49(14) . . . . ?
C17 C16 C21 C20 -1.01(18) . . . . ?
C17 C16 C21 C25 176.15(11) . . . . ?
C17 C18 C19 C20 -0.7(2) . . . . ?
C18 C17 C22 C23 37.24(17) . . . . ?
C18 C17 C22 C24 -86.18(15) . . . . ?
C18 C19 C20 C21 0.5(2) . . . . ?
C19 C20 C21 C16 0.39(19) . . . . ?
C19 C20 C21 C25 -176.84(12) . . . . ?
C20 C21 C25 C26 -42.15(17) . . . . ?
C20 C21 C25 C27 82.58(15) . . . . ?
C21 C16 C17 C18 0.74(18) . . . . ?
C21 C16 C17 C22 -178.56(11) . . . . ?
C22 C17 C18 C19 179.47(12) . . . . ?
C28 C29 C30 C31 -173.56(11) . . . . ?
C28 C29 C34 C33 173.41(11) . . . . ?
C29 C30 C31 C32 -0.4(2) . . . . ?
C30 C29 C34 C33 -2.88(18) . . . . ?
C30 C31 C32 C33 -1.9(2) . . . . ?
C31 C32 C33 C34 1.7(2) . . . . ?
C32 C33 C34 C29 0.7(2) . . . . ?
C34 C29 C30 C31 2.75(18) . . . . ?
C39 C40 C41 C42 0.4(4) . . . . ?
C40 C39 C44 C43 0.7(3) . . . . ?
C40 C41 C42 C43 0.2(3) . . . . ?
C41 C42 C43 C44 -0.5(3) . . . . ?
C42 C43 C44 C39 0.0(3) . . . . ?
C44 C39 C40 C41 -0.9(4) . . . . ?

loop_
_exptl_oxdiff_crystal_face_indexfrac_h
_exptl_oxdiff_crystal_face_indexfrac_k
_exptl_oxdiff_crystal_face_indexfrac_l
_exptl_oxdiff_crystal_face_x
_exptl_oxdiff_crystal_face_y
_exptl_oxdiff_crystal_face_z
3.9910 -0.0050 4.9950 0.0080 0.3304 -0.0169
-3.9910 0.0050 -4.9950 -0.0080 -0.3304 0.0169
-1.3496 -27.5419 1.0735 0.2512 -0.0047 0.9679
5.7202 -20.8901 -14.5468 0.8684 -0.0212 0.4954
4.2469 25.3567 -7.8318 0.0707 -0.0035 -0.9975
-9.3469 1.2219 21.3790 -0.9567 0.0248 0.2901
